data_7133291
loop_
_publ_author_name
'Witte, Robert'
'Kar, Sourav'
'Radacki, Krzysztof'
'H&#xe4;rterich, Marcel'
'Rang, Maximilian'
'Michel, Maximilian'
'Mihm, Cornelius'
'Czernetzki, Corinna'
'Br&#xfc;ckner, Tobias'
'Beck, Eva'
'Lutz, Sarah'
'Dewhurst, Rian D.'
'Braunschweig, Holger'

_publ_section_title
;
 Transition-metal-like coordination chemistry of dicoordinate borylenes
 with organic azides.
;
_journal_issue 65
_journal_name_full 'Chemical communications (Cambridge, England)'
_journal_page_first 8629
_journal_page_last 8632
_journal_paper_doi 10.1039/d4cc02923b
_journal_volume 60
_journal_year 2024
_chemical_formula_moiety 'C36 H56 B N5 O'
_chemical_formula_sum 'C36 H56 B N5 O'
_chemical_formula_weight 585.66
_space_group_crystal_system triclinic
_space_group_IT_number 2
_space_group_name_Hall '-P 1'
_space_group_name_H-M_alt 'P -1'
_atom_sites_solution_hydrogens geom
_atom_sites_solution_primary dual
_atom_sites_solution_secondary difmap
_audit_creation_date 2022-08-11
_audit_creation_method 'CIF-fill 1.3i (K.Radacki, 2005-22)'
_audit_update_record
;
2024-06-13 deposited with the CCDC.	2024-07-04 downloaded from the CCDC.
;
_cell_angle_alpha 80.9440(10)
_cell_angle_beta 74.9360(10)
_cell_angle_gamma 71.0580(10)
_cell_formula_units_Z 2
_cell_length_a 10.16230(10)
_cell_length_b 10.46690(10)
_cell_length_c 17.7919(3)
_cell_measurement_reflns_used 24350
_cell_measurement_temperature 100(2)
_cell_measurement_theta_max 74.8460
_cell_measurement_theta_min 4.4620
_cell_volume 1722.96(4)
_computing_cell_refinement 'CrysAlisPro 1.171.41.112a (Rigaku OD, 2021)'
_computing_data_collection 'CrysAlisPro 1.171.41.112a (Rigaku OD, 2021)'
_computing_data_reduction 'CrysAlisPro 1.171.41.112a (Rigaku OD, 2021)'
_computing_molecular_graphics 'ShelXLe (Huebschle et all, 2011)'
_computing_publication_material 'SHELXL-2018/3 (Sheldrick, 2018)'
_computing_structure_refinement 'SHELXL-2018/3 (Sheldrick, 2018)'
_computing_structure_solution 'SHELXT 2014/5 (Sheldrick, 2014)'
_diffrn_ambient_environment N~2~
_diffrn_ambient_temperature 100(2)
_diffrn_detector HPA
_diffrn_detector_area_resol_mean 10.0
_diffrn_detector_type 'HyPix Arc150'
_diffrn_measured_fraction_theta_full 0.994
_diffrn_measured_fraction_theta_max 0.976
_diffrn_measurement_details
;
 List of Runs (angles in degrees, time in seconds):
 --------------------------------------------------------------------------
  1  \w     83.00 136.00   0.50    0.10    --   85.25  20.00-112.02  106
  2  \w     87.00 137.00   0.50    0.10    --   85.25  23.00 -30.00  100
  3  \w     78.00 137.00   0.50    0.10    --   85.25  22.00   7.77  118
  4  \w    101.00 130.00   0.50    0.10    --   85.25  59.00  21.92   58
  5  \w     96.00 122.00   0.50    0.10    --   82.31  15.00 150.00   52
  6  \w     97.00 122.00   0.50    0.10    --   85.25  41.00 179.60   50
  7  \w     52.00  95.00   0.50    0.10    --   82.31  15.00 150.00   86
  8  \w     57.00 107.00   0.50    0.10    --   82.31  15.00  90.00  100
  9  \w     98.00 130.00   0.50    0.10    --   82.31  15.00 -90.00   64
 10  \w     87.00 132.00   0.50    0.10    --   82.31  15.00-150.00   90
 11  \w   -130.00 -92.00   0.50    0.10    --  -79.50 -41.00-173.79   76
 12  \w   -108.00 -75.00   0.50    0.10    --  -62.00 -52.00-112.66   66
 13  \w   -115.00 -86.00   0.50    0.10    --  -70.00 -53.00 -60.54   58
 14  \w   -122.00 -95.00   0.50    0.10    --  -79.50 -50.00-119.79   54
 15  \w   -121.00 -95.00   0.50    0.10    --  -79.50 -64.00 -29.51   52
 16  \w   -107.00 -82.00   0.50    0.10    --  -58.00 -49.00-147.70   50
 17  \w   -126.00 -95.00   0.50    0.10    --  -79.50 -49.00 -72.56   62
 18  \w   -118.00 -89.00   0.50    0.10    --  -70.00 -44.00  13.37   58
 19  \w   -101.00 -69.00   0.50    0.10    --  -54.00 -43.00  59.52   64
 20  \w   -117.00 -85.00   0.50    0.10    --  -70.00 -52.00 130.00   64
 21  \w   -122.00 -95.00   0.50    0.10    --  -79.50 -65.00 170.07   54
 22  \w    -93.00 -59.00   0.50    0.10    --  -46.00 -51.00 170.74   68
 23  \w    -88.00 -51.00   0.50    0.10    --  -79.50  99.00 127.15   74
 24  \w    -84.00 -11.00   0.50    0.10    --  -60.19 116.00 -57.00  146
 25  \w    -93.00 -21.00   0.50    0.10    --  -69.72 116.00 -57.00  144
 26  \w    -97.00 -31.00   0.50    0.10    --  -76.37 116.00 -57.00  132
 27  \w    -88.00 -45.00   0.50    0.10    --  -76.37 112.00-120.00   86
 28  \w   -128.00 -99.00   0.50    0.10    --  -79.50-120.00 -87.16   58
 29  \w     38.00  88.00   0.50    0.10    --   85.25-129.00 -37.13  100
 30  \w     38.00  97.00   0.50    0.10    --   85.25-131.00 -11.99  118
 31  \w     73.00  99.00   0.50    0.10    --   85.25-126.00 -49.80   52
 32  \w     37.00  69.00   0.50    0.10    --   85.25-126.00 -49.80   64
 33  \w     37.00  62.00   0.50    0.10    --   85.25-124.00-159.20   50
 34  \w     47.00  74.00   0.50    0.10    --   85.25-128.00-152.62   54
 35  \w     72.00 101.00   0.50    0.10    --   85.25-124.00-159.20   58
 36  \w     23.00  95.00   0.50    0.10    --   71.30-116.00-145.00  144
 37  \w     41.00  66.00   0.50    0.10    --   82.31-116.00-145.00   50
 38  \w     14.00  82.00   0.50    0.10    --   58.61-116.00-145.00  136
 39  \w     48.00  93.00   0.50    0.10    --   82.31-112.00-120.00   90
 40  \w     72.00  97.00   0.50    0.10    --   82.31-112.00 -90.00   50
 41  \w     44.00  85.00   0.50    0.10    --   85.25-122.00  -4.21   82
 42  \w     71.00  97.00   0.50    0.10    --   82.31-112.00   0.00   52
 43  \w     72.00  97.00   0.50    0.10    --   82.31-112.00  60.00   50
 44  \w     38.00  66.00   0.50    0.10    --   85.25-121.00 117.10   56
 45  \w     39.00  94.00   0.50    0.10    --   85.25-121.00 139.11  110
 46  \w     48.00  97.00   0.50    0.10    --   82.31-112.00 120.00   98
 47  \w     72.00  97.00   0.50    0.10    --   82.31-112.00 150.00   50
 48  \w     34.00  68.00   0.50    0.10    --   82.31-112.00  60.00   68
 49  \w     40.00  68.00   0.50    0.10    --   82.31-112.00 150.00   56
 50  \w     41.00  95.00   0.50    0.10    --   85.25-107.00  75.39  108
 51  \w     41.00  75.00   0.50    0.10    --   85.25-102.00  90.37   68
 52  \w     50.00  76.00   0.50    0.10    --   82.31-112.00  30.00   52
 53  \w     61.00  97.00   0.50    0.10    --   82.31-112.00 -30.00   72
 54  \w     41.00  92.00   0.50    0.10    --   85.25-101.00   5.74  102
 55  \w     40.00  66.00   0.50    0.10    --   82.31 -95.00  30.00   52
 56  \w     43.00  95.00   0.50    0.10    --   85.25-104.00-106.61  104
 57  \w     72.00  97.00   0.50    0.10    --   82.31-112.00-150.00   50
 58  \w     68.00  93.00   0.50    0.10    --   85.25 -98.00-167.85   50
 59  \w     40.00  65.00   0.50    0.10    --   82.31 -95.00-150.00   50
 60  \w     40.00  65.00   0.50    0.10    --   82.31 -95.00 -90.00   50
 61  \w     31.00  72.00   0.50    0.10    --   71.30 -95.00  60.00   82
 62  \w     43.00  80.00   0.50    0.10    --   82.31 -95.00 150.00   74
 63  \w     46.00  84.00   0.50    0.10    --   85.25 -82.00 145.57   76
 64  \w     48.00  74.00   0.50    0.10    --   85.25 -78.00 -52.35   52
 65  \w    107.00 133.00   0.50    0.10    --   85.25 124.00-102.01   52
 66  \w     93.00 123.00   0.50    0.10    --   85.25 136.00-142.51   60
;
_diffrn_measurement_device 'four-circle diffractometer'
_diffrn_measurement_device_type 'Rigaku XtaLAB Synergy-R'
_diffrn_measurement_method '\w scans'
_diffrn_orient_matrix_type
;
 CrysAlisPro convention (1999,Acta A55,543-557)
;
_diffrn_orient_matrix_UB_11 -0.1318293000
_diffrn_orient_matrix_UB_12 -0.0511726000
_diffrn_orient_matrix_UB_13 0.0179303000
_diffrn_orient_matrix_UB_21 0.0055270000
_diffrn_orient_matrix_UB_22 -0.0265676000
_diffrn_orient_matrix_UB_23 0.0869503000
_diffrn_orient_matrix_UB_31 -0.0981342000
_diffrn_orient_matrix_UB_32 0.1450726000
_diffrn_orient_matrix_UB_33 0.0145078000
_diffrn_radiation_monochromator 'multi-layer mirror'
_diffrn_radiation_probe x-ray
_diffrn_radiation_type CuK\a
_diffrn_radiation_wavelength 1.54184
_diffrn_radiation_xray_symbol K-L~2,3~
_diffrn_reflns_av_R_equivalents 0.0662
_diffrn_reflns_av_unetI/netI 0.0086
_diffrn_reflns_Laue_measured_fraction_full 0.994
_diffrn_reflns_Laue_measured_fraction_max 0.976
_diffrn_reflns_limit_h_max 12
_diffrn_reflns_limit_h_min -12
_diffrn_reflns_limit_k_max 13
_diffrn_reflns_limit_k_min -12
_diffrn_reflns_limit_l_max 22
_diffrn_reflns_limit_l_min -22
_diffrn_reflns_number 13828
_diffrn_reflns_point_group_measured_fraction_full 0.994
_diffrn_reflns_point_group_measured_fraction_max 0.976
_diffrn_reflns_theta_full 67.684
_diffrn_reflns_theta_max 75.073
_diffrn_reflns_theta_min 2.580
_diffrn_source 'rotating-anode X-ray tube'
_diffrn_source_type 'PhotonJet-R X-ray Source'
_exptl_absorpt_coefficient_mu 0.520
_exptl_absorpt_correction_T_max 1.00000
_exptl_absorpt_correction_T_min 0.57179
_exptl_absorpt_correction_type multi-scan
_exptl_absorpt_process_details
;
 CrysAlisPro 1.171.41.112a (Rigaku Oxford Diffraction, 2021) Empirical 
 absorption correction using spherical harmonics, implemented in SCALE3 
 ABSPACK scaling algorithm.
;
_exptl_crystal_colour orange
_exptl_crystal_density_diffrn 1.129
_exptl_crystal_description block
_exptl_crystal_F_000 640
_exptl_crystal_preparation
;
 Crystalls were grown from saturated solution. For data collection the 
 crystal was immersed in a film of perfluoropolyether oil, mounted on a 
 polyimide loop and transferred to stream of cold nitrogen (Oxford Cryostream 
 800).
;
_exptl_crystal_size_max 0.378
_exptl_crystal_size_mid 0.247
_exptl_crystal_size_min 0.149
_refine_diff_density_max 0.461
_refine_diff_density_min -0.429
_refine_diff_density_rms 0.060
_refine_ls_extinction_method none
_refine_ls_goodness_of_fit_ref 1.115
_refine_ls_hydrogen_treatment constr
_refine_ls_matrix_type full
_refine_ls_number_parameters 402
_refine_ls_number_reflns 13828
_refine_ls_number_restraints 0
_refine_ls_restrained_S_all 1.115
_refine_ls_R_factor_all 0.0709
_refine_ls_R_factor_gt 0.0665
_refine_ls_shift/su_max 0.000
_refine_ls_shift/su_mean 0.000
_refine_ls_structure_factor_coef Fsqd
_refine_ls_weighting_details
;
 w=1/[\s^2^(Fo^2^)+(0.1295P)^2^+0.2646P] where P=(Fo^2^+2Fc^2^)/3
;
_refine_ls_weighting_scheme calc
_refine_ls_wR_factor_gt 0.2020
_refine_ls_wR_factor_ref 0.2075
_reflns_Friedel_coverage 0.000
_reflns_number_gt 12140
_reflns_number_total 13828
_reflns_threshold_expression 'I > 2\s(I)'
_twin_dimensionality triperiodic
_twin_formation_mechanism gt
_twin_morphology polysynthetic
_cod_data_source_file d4cc02923b2.cif
_cod_data_source_block Compound7b
_cod_depositor_comments 'Adding full bibliography for 7133290--7133296.cif.'
_cod_database_code 7133291
_shelx_shelxl_version_number 2018/3
_shelx_space_group_comment
;
 The symmetry employed for this shelxl refinement is uniquely defined by the 
 following loop, which should always be used as a source of symmetry 
 information in preference to the above space-group names. They are only 
 intended as comments.
;

loop_
_space_group_symop_operation_xyz
'x, y, z'
'-x, -y, -z'

loop_
_atom_site_label
_atom_site_type_symbol
_atom_site_fract_x
_atom_site_fract_y
_atom_site_fract_z
_atom_site_U_iso_or_equiv
_atom_site_adp_type
_atom_site_occupancy
_atom_site_site_symmetry_order
_atom_site_calc_flag
_atom_site_refinement_flags_posn
_atom_site_refinement_flags_adp
_atom_site_refinement_flags_occupancy
_atom_site_disorder_assembly
_atom_site_disorder_group
O001 O 0.85330(13) -0.14231(13) 0.01479(7) 0.0308(3) Uani 1 1 d . . . . .
B1 B 0.50860(18) 0.40086(18) 0.20619(10) 0.0217(4) Uani 1 1 d . . . . .
N002 N 0.49319(14) 0.53574(13) 0.17644(8) 0.0221(3) Uani 1 1 d . . . . .
N003 N 0.65588(14) 0.29539(14) 0.20118(8) 0.0226(3) Uani 1 1 d . . . . .
N004 N 0.30248(14) 0.35245(14) 0.18730(8) 0.0239(3) Uani 1 1 d . . . . .
N005 N 0.72685(14) 0.28105(14) 0.25834(8) 0.0239(3) Uani 1 1 d . . . . .
N006 N 0.66068(14) 0.36460(14) 0.30953(8) 0.0243(3) Uani 1 1 d . . . . .
C007 C 0.63520(16) 0.17135(17) 0.10179(9) 0.0243(3) Uani 1 1 d . . . . .
H007 H 0.548281 0.239039 0.097108 0.029 Uiso 1 1 calc R U . . .
C008 C 0.37908(16) 0.33707(15) 0.23703(9) 0.0217(3) Uani 1 1 d . . . . .
C009 C 0.71126(16) 0.18289(16) 0.15439(9) 0.0228(3) Uani 1 1 d . . . . .
C00A C 0.81411(17) -0.03818(17) 0.06168(10) 0.0263(4) Uani 1 1 d . . . . .
C00B C 0.68589(17) 0.06182(17) 0.05650(9) 0.0249(3) Uani 1 1 d . . . . .
H00B H 0.632674 0.054693 0.021467 0.030 Uiso 1 1 calc R U . . .
C00C C 0.89111(18) -0.02640(18) 0.11301(11) 0.0295(4) Uani 1 1 d . . . . .
H00C H 0.979002 -0.093233 0.116799 0.035 Uiso 1 1 calc R U . . .
C00D C 0.83971(18) 0.08307(18) 0.15887(10) 0.0291(4) Uani 1 1 d . . . . .
H00D H 0.893108 0.089933 0.193877 0.035 Uiso 1 1 calc R U . . .
C00E C 0.80332(18) 0.22215(18) 0.40607(10) 0.0277(4) Uani 1 1 d . . . . .
C00F C 0.35824(18) 0.64799(17) 0.20603(10) 0.0267(4) Uani 1 1 d . . . . .
C00G C 0.61027(18) 0.57815(17) 0.11461(10) 0.0265(4) Uani 1 1 d . . . . .
C00H C 0.79873(19) 0.08587(18) 0.38846(10) 0.0288(4) Uani 1 1 d . . . . .
H00H H 0.738246 0.103964 0.349456 0.035 Uiso 1 1 calc R U . . .
C00I C 0.73774(17) 0.34863(18) 0.36984(9) 0.0260(3) Uani 1 1 d . . . . .
C00J C 0.19446(17) 0.27814(18) 0.21616(10) 0.0281(4) Uani 1 1 d . . . . .
C00K C 0.34590(18) 0.24130(17) 0.30986(9) 0.0266(4) Uani 1 1 d . . . . .
C00L C 0.67246(19) 0.47999(18) 0.05013(10) 0.0318(4) Uani 1 1 d . . . . .
H00A H 0.594533 0.464350 0.033622 0.048 Uiso 1 1 calc R U . . .
H00E H 0.731803 0.393769 0.070021 0.048 Uiso 1 1 calc R U . . .
H00F H 0.730856 0.519008 0.005471 0.048 Uiso 1 1 calc R U . . .
C00M C 0.4010(2) 0.77536(18) 0.20849(10) 0.0317(4) Uani 1 1 d . . . . .
H00G H 0.314537 0.847362 0.230770 0.038 Uiso 1 1 calc R U . . .
H00I H 0.467339 0.753830 0.243914 0.038 Uiso 1 1 calc R U . . .
C00N C 0.5479(2) 0.71713(17) 0.07398(10) 0.0303(4) Uani 1 1 d . . . . .
H00J H 0.626199 0.742868 0.034981 0.036 Uiso 1 1 calc R U . . .
H00K H 0.479550 0.709393 0.045446 0.036 Uiso 1 1 calc R U . . .
C00O C 0.20180(19) 0.2317(2) 0.30199(10) 0.0318(4) Uani 1 1 d . . . . .
H00L H 0.197351 0.137469 0.314713 0.038 Uiso 1 1 calc R U . . .
H00M H 0.121600 0.291325 0.337566 0.038 Uiso 1 1 calc R U . . .
C00P C 0.24688(19) 0.67854(18) 0.15605(11) 0.0324(4) Uani 1 1 d . . . . .
H00N H 0.282595 0.719293 0.104459 0.049 Uiso 1 1 calc R U . . .
H00O H 0.157438 0.741659 0.181714 0.049 Uiso 1 1 calc R U . . .
H00P H 0.229743 0.594121 0.150187 0.049 Uiso 1 1 calc R U . . .
C00Q C 0.73654(19) 0.47072(19) 0.39461(10) 0.0295(4) Uani 1 1 d . . . . .
C00R C 0.9478(2) -0.0039(2) 0.35204(11) 0.0349(4) Uani 1 1 d . . . . .
H00Q H 0.939987 -0.086958 0.337150 0.052 Uiso 1 1 calc R U . . .
H00R H 1.008158 -0.027388 0.390105 0.052 Uiso 1 1 calc R U . . .
H00S H 0.990567 0.045240 0.305620 0.052 Uiso 1 1 calc R U . . .
C00S C 0.8098(2) 0.4632(2) 0.45262(10) 0.0342(4) Uani 1 1 d . . . . .
H00T H 0.812212 0.544475 0.468804 0.041 Uiso 1 1 calc R U . . .
C00T C 0.4604(2) 0.10258(18) 0.30355(11) 0.0334(4) Uani 1 1 d . . . . .
H00U H 0.467969 0.066088 0.254613 0.050 Uiso 1 1 calc R U . . .
H00V H 0.433611 0.040267 0.347762 0.050 Uiso 1 1 calc R U . . .
H00W H 0.552477 0.112891 0.304252 0.050 Uiso 1 1 calc R U . . .
C00U C 0.28832(19) 0.61132(18) 0.29070(10) 0.0312(4) Uani 1 1 d . . . . .
H00X H 0.235925 0.547245 0.291267 0.047 Uiso 1 1 calc R U . . .
H00Y H 0.222134 0.693586 0.314249 0.047 Uiso 1 1 calc R U . . .
H00Z H 0.362306 0.569741 0.320610 0.047 Uiso 1 1 calc R U . . .
C00V C 0.87312(19) 0.2219(2) 0.46436(10) 0.0332(4) Uani 1 1 d . . . . .
H010 H 0.918211 0.137758 0.489262 0.040 Uiso 1 1 calc R U . . .
C00W C 0.98852(18) -0.24097(19) 0.01519(12) 0.0334(4) Uani 1 1 d . . . . .
H011 H 1.005499 -0.308978 -0.021101 0.050 Uiso 1 1 calc R U . . .
H012 H 0.989059 -0.285191 0.067973 0.050 Uiso 1 1 calc R U . . .
H013 H 1.063860 -0.196500 -0.001029 0.050 Uiso 1 1 calc R U . . .
C00X C 0.6552(2) 0.60845(19) 0.36159(11) 0.0337(4) Uani 1 1 d . . . . .
H014 H 0.621056 0.593026 0.316846 0.040 Uiso 1 1 calc R U . . .
C00Y C 0.8784(2) 0.3404(2) 0.48676(11) 0.0364(4) Uani 1 1 d . . . . .
H015 H 0.928901 0.337307 0.525397 0.044 Uiso 1 1 calc R U . . .
C00Z C 0.7306(2) 0.5841(2) 0.14987(11) 0.0360(4) Uani 1 1 d . . . . .
H016 H 0.808669 0.601023 0.107891 0.054 Uiso 1 1 calc R U . . .
H017 H 0.765977 0.497575 0.179324 0.054 Uiso 1 1 calc R U . . .
H018 H 0.694077 0.657323 0.184927 0.054 Uiso 1 1 calc R U . . .
C010 C 0.7297(2) 0.0119(2) 0.46155(11) 0.0390(4) Uani 1 1 d . . . . .
H01A H 0.633101 0.069064 0.482621 0.058 Uiso 1 1 calc R U . . .
H01B H 0.786983 -0.007357 0.500884 0.058 Uiso 1 1 calc R U . . .
H01C H 0.724866 -0.073357 0.447916 0.058 Uiso 1 1 calc R U . . .
C011 C 0.4720(2) 0.82993(18) 0.12887(11) 0.0354(4) Uani 1 1 d . . . . .
H01D H 0.398717 0.900513 0.105510 0.042 Uiso 1 1 calc R U . . .
H01E H 0.541805 0.872277 0.135672 0.042 Uiso 1 1 calc R U . . .
C012 C 0.3343(2) 0.2953(2) 0.38727(10) 0.0392(5) Uani 1 1 d . . . . .
H01F H 0.423319 0.313834 0.386224 0.059 Uiso 1 1 calc R U . . .
H01G H 0.317350 0.227540 0.430381 0.059 Uiso 1 1 calc R U . . .
H01H H 0.254787 0.379095 0.394729 0.059 Uiso 1 1 calc R U . . .
C013 C 0.2355(2) 0.1611(2) 0.16477(11) 0.0356(4) Uani 1 1 d . . . . .
H01I H 0.236234 0.197133 0.110425 0.053 Uiso 1 1 calc R U . . .
H01J H 0.165892 0.110123 0.182432 0.053 Uiso 1 1 calc R U . . .
H01K H 0.330628 0.101000 0.168488 0.053 Uiso 1 1 calc R U . . .
C015 C 0.7497(3) 0.7019(2) 0.33025(14) 0.0454(5) Uani 1 1 d . . . . .
H01L H 0.832388 0.657398 0.290704 0.068 Uiso 1 1 calc R U . . .
H01M H 0.782344 0.721153 0.373255 0.068 Uiso 1 1 calc R U . . .
H01N H 0.694641 0.786921 0.306764 0.068 Uiso 1 1 calc R U . . .
C016 C 0.0503(2) 0.3756(2) 0.20721(14) 0.0435(5) Uani 1 1 d . . . . .
H01O H 0.053897 0.406395 0.151971 0.065 Uiso 1 1 calc R U . . .
H01P H 0.027242 0.453807 0.237308 0.065 Uiso 1 1 calc R U . . .
H01Q H -0.023313 0.329343 0.226593 0.065 Uiso 1 1 calc R U . . .
C017 C 0.5238(2) 0.6759(2) 0.42265(13) 0.0457(5) Uani 1 1 d . . . . .
H01R H 0.469586 0.761592 0.399380 0.069 Uiso 1 1 calc R U . . .
H01S H 0.554056 0.693543 0.466986 0.069 Uiso 1 1 calc R U . . .
H01T H 0.463437 0.615702 0.440715 0.069 Uiso 1 1 calc R U . . .

loop_
_atom_site_aniso_label
_atom_site_aniso_U_11
_atom_site_aniso_U_22
_atom_site_aniso_U_33
_atom_site_aniso_U_23
_atom_site_aniso_U_13
_atom_site_aniso_U_12
O001 0.0266(6) 0.0305(6) 0.0346(7) -0.0077(5) -0.0054(5) -0.0063(5)
B1 0.0221(8) 0.0270(9) 0.0184(8) -0.0008(6) -0.0038(6) -0.0116(7)
N002 0.0221(6) 0.0243(7) 0.0214(6) 0.0012(5) -0.0041(5) -0.0108(5)
N003 0.0209(6) 0.0287(7) 0.0205(6) 0.0022(5) -0.0063(5) -0.0112(5)
N004 0.0191(6) 0.0264(7) 0.0267(7) -0.0023(5) -0.0025(5) -0.0094(5)
N005 0.0251(6) 0.0283(7) 0.0215(6) 0.0028(5) -0.0058(5) -0.0143(5)
N006 0.0246(6) 0.0248(7) 0.0252(7) 0.0013(5) -0.0056(5) -0.0110(5)
C007 0.0201(7) 0.0299(8) 0.0222(7) 0.0022(6) -0.0044(6) -0.0089(6)
C008 0.0209(7) 0.0225(7) 0.0217(7) -0.0020(6) -0.0013(6) -0.0091(6)
C009 0.0210(7) 0.0263(8) 0.0212(7) 0.0021(6) -0.0030(6) -0.0104(6)
C00A 0.0247(8) 0.0282(8) 0.0258(8) 0.0006(6) -0.0025(6) -0.0111(7)
C00B 0.0226(7) 0.0309(8) 0.0224(7) 0.0010(6) -0.0054(6) -0.0107(6)
C00C 0.0236(8) 0.0302(9) 0.0332(9) -0.0007(7) -0.0082(7) -0.0056(7)
C00D 0.0251(8) 0.0339(9) 0.0305(8) 0.0006(7) -0.0111(6) -0.0093(7)
C00E 0.0273(8) 0.0356(9) 0.0222(8) -0.0001(6) -0.0038(6) -0.0146(7)
C00F 0.0284(8) 0.0247(8) 0.0267(8) -0.0010(6) -0.0046(6) -0.0091(7)
C00G 0.0271(8) 0.0305(8) 0.0244(8) 0.0064(6) -0.0052(6) -0.0164(7)
C00H 0.0327(9) 0.0317(9) 0.0250(8) 0.0043(6) -0.0080(7) -0.0154(7)
C00I 0.0274(8) 0.0343(9) 0.0200(7) 0.0009(6) -0.0042(6) -0.0166(7)
C00J 0.0220(8) 0.0341(9) 0.0310(8) -0.0012(7) -0.0029(6) -0.0149(7)
C00K 0.0299(8) 0.0324(9) 0.0223(8) 0.0012(6) -0.0029(6) -0.0195(7)
C00L 0.0310(9) 0.0330(9) 0.0259(8) 0.0045(7) 0.0014(7) -0.0114(7)
C00M 0.0423(10) 0.0255(8) 0.0290(9) -0.0007(6) -0.0086(7) -0.0128(7)
C00N 0.0399(9) 0.0286(9) 0.0253(8) 0.0054(6) -0.0077(7) -0.0173(7)
C00O 0.0293(9) 0.0403(10) 0.0300(9) -0.0012(7) 0.0000(7) -0.0218(7)
C00P 0.0298(9) 0.0286(9) 0.0373(9) -0.0010(7) -0.0106(7) -0.0050(7)
C00Q 0.0329(9) 0.0367(9) 0.0229(8) -0.0023(7) -0.0039(6) -0.0175(7)
C00R 0.0371(9) 0.0384(10) 0.0307(9) 0.0002(7) -0.0098(7) -0.0129(8)
C00S 0.0393(10) 0.0434(10) 0.0270(9) -0.0071(7) -0.0074(7) -0.0199(8)
C00T 0.0359(9) 0.0325(9) 0.0357(9) 0.0097(7) -0.0108(7) -0.0192(8)
C00U 0.0328(9) 0.0281(8) 0.0293(9) -0.0047(7) 0.0008(7) -0.0093(7)
C00V 0.0329(9) 0.0435(10) 0.0253(8) 0.0020(7) -0.0092(7) -0.0145(8)
C00W 0.0252(8) 0.0295(9) 0.0431(10) -0.0065(7) -0.0018(7) -0.0078(7)
C00X 0.0437(10) 0.0320(9) 0.0300(9) -0.0034(7) -0.0098(8) -0.0157(8)
C00Y 0.0362(9) 0.0537(12) 0.0263(9) -0.0055(8) -0.0100(7) -0.0192(9)
C00Z 0.0329(9) 0.0468(11) 0.0355(9) 0.0132(8) -0.0112(7) -0.0263(8)
C010 0.0490(11) 0.0382(10) 0.0317(9) 0.0049(8) -0.0050(8) -0.0223(9)
C011 0.0522(11) 0.0272(9) 0.0307(9) 0.0046(7) -0.0113(8) -0.0187(8)
C012 0.0588(13) 0.0486(11) 0.0208(8) 0.0028(7) -0.0044(8) -0.0364(10)
C013 0.0379(10) 0.0418(10) 0.0360(10) -0.0042(8) -0.0079(8) -0.0234(8)
C015 0.0604(13) 0.0351(10) 0.0485(12) -0.0013(9) -0.0135(10) -0.0243(10)
C016 0.0225(9) 0.0498(12) 0.0584(13) 0.0010(10) -0.0082(8) -0.0143(8)
C017 0.0478(12) 0.0481(12) 0.0367(11) -0.0069(9) -0.0099(9) -0.0064(10)

loop_
_atom_type_symbol
_atom_type_description
_atom_type_scat_dispersion_real
_atom_type_scat_dispersion_imag
_atom_type_scat_source
C C 0.0181 0.0091 'International Tables Vol C Tables 4.2.6.8 and 6.1.1.4'
H H 0.0000 0.0000 'International Tables Vol C Tables 4.2.6.8 and 6.1.1.4'
B B 0.0090 0.0039 'International Tables Vol C Tables 4.2.6.8 and 6.1.1.4'
N N 0.0311 0.0180 'International Tables Vol C Tables 4.2.6.8 and 6.1.1.4'
O O 0.0492 0.0322 'International Tables Vol C Tables 4.2.6.8 and 6.1.1.4'

loop_
_exptl_crystal_face_index_h
_exptl_crystal_face_index_k
_exptl_crystal_face_index_l
_exptl_crystal_face_perp_dist
2 2 -1 0.0788
-2 -1 1 0.1518
-2 -2 1 0.1716
2 1 1 0.1217
1 2 1 0.1654
-2 1 0 0.1358
2 1 2 0.1267
-2 -1 -2 0.0955
0 2 1 0.1878
1 0 2 0.1293
-1 0 -2 0.0916
0 0 -1 0.0504
0 0 1 0.0988
0 -1 0 0.1888
-1 2 -2 0.1112
0 1 -2 0.0648
2 1 -2 0.0831
0 -1 -2 0.1287

loop_
_geom_angle_atom_site_label_1
_geom_angle_atom_site_label_2
_geom_angle_atom_site_label_3
_geom_angle
_geom_angle_site_symmetry_1
_geom_angle_site_symmetry_3
_geom_angle_publ_flag
C00A O001 C00W 116.92(13) . . ?
N002 B1 N003 121.83(14) . . ?
N002 B1 C008 124.21(14) . . ?
N003 B1 C008 113.44(13) . . ?
B1 N002 C00F 120.87(13) . . ?
B1 N002 C00G 122.37(13) . . ?
C00F N002 C00G 116.75(12) . . ?
N005 N003 C009 112.61(12) . . ?
N005 N003 B1 119.57(13) . . ?
C009 N003 B1 125.40(12) . . ?
C008 N004 C00J 111.02(13) . . ?
N006 N005 N003 112.61(13) . . ?
N005 N006 C00I 112.03(13) . . ?
C00B C007 C009 120.43(14) . . ?
C00B C007 H007 119.8 . . ?
C009 C007 H007 119.8 . . ?
N004 C008 C00K 114.53(13) . . ?
N004 C008 B1 113.85(13) . . ?
C00K C008 B1 130.75(13) . . ?
C00D C009 C007 118.37(15) . . ?
C00D C009 N003 122.24(14) . . ?
C007 C009 N003 119.39(14) . . ?
O001 C00A C00C 125.08(15) . . ?
O001 C00A C00B 115.91(14) . . ?
C00C C00A C00B 119.00(16) . . ?
C007 C00B C00A 120.87(15) . . ?
C007 C00B H00B 119.6 . . ?
C00A C00B H00B 119.6 . . ?
C00A C00C C00D 120.13(15) . . ?
C00A C00C H00C 119.9 . . ?
C00D C00C H00C 119.9 . . ?
C00C C00D C009 121.20(15) . . ?
C00C C00D H00D 119.4 . . ?
C009 C00D H00D 119.4 . . ?
C00V C00E C00I 117.79(16) . . ?
C00V C00E C00H 117.50(15) . . ?
C00I C00E C00H 124.67(15) . . ?
N002 C00F C00U 110.79(13) . . ?
N002 C00F C00M 108.12(13) . . ?
C00U C00F C00M 105.71(14) . . ?
N002 C00F C00P 112.86(14) . . ?
C00U C00F C00P 108.23(14) . . ?
C00M C00F C00P 110.90(14) . . ?
N002 C00G C00L 110.39(13) . . ?
N002 C00G C00N 110.33(13) . . ?
C00L C00G C00N 105.62(13) . . ?
N002 C00G C00Z 111.80(13) . . ?
C00L C00G C00Z 109.39(15) . . ?
C00N C00G C00Z 109.12(14) . . ?
C00E C00H C010 111.44(15) . . ?
C00E C00H C00R 111.60(14) . . ?
C010 C00H C00R 110.62(15) . . ?
C00E C00H H00H 107.7 . . ?
C010 C00H H00H 107.7 . . ?
C00R C00H H00H 107.7 . . ?
C00Q C00I C00E 120.85(15) . . ?
C00Q C00I N006 115.12(15) . . ?
C00E C00I N006 123.92(15) . . ?
N004 C00J C016 107.83(14) . . ?
N004 C00J C013 107.60(13) . . ?
C016 C00J C013 109.60(16) . . ?
N004 C00J C00O 104.72(13) . . ?
C016 C00J C00O 113.09(16) . . ?
C013 C00J C00O 113.59(15) . . ?
C012 C00K C00T 108.54(16) . . ?
C012 C00K C00O 112.27(15) . . ?
C00T C00K C00O 111.16(14) . . ?
C012 C00K C008 114.27(13) . . ?
C00T C00K C008 110.27(13) . . ?
C00O C00K C008 100.18(13) . . ?
C00G C00L H00A 109.5 . . ?
C00G C00L H00E 109.5 . . ?
H00A C00L H00E 109.5 . . ?
C00G C00L H00F 109.5 . . ?
H00A C00L H00F 109.5 . . ?
H00E C00L H00F 109.5 . . ?
C011 C00M C00F 114.09(14) . . ?
C011 C00M H00G 108.7 . . ?
C00F C00M H00G 108.7 . . ?
C011 C00M H00I 108.7 . . ?
C00F C00M H00I 108.7 . . ?
H00G C00M H00I 107.6 . . ?
C011 C00N C00G 114.45(14) . . ?
C011 C00N H00J 108.6 . . ?
C00G C00N H00J 108.6 . . ?
C011 C00N H00K 108.6 . . ?
C00G C00N H00K 108.6 . . ?
H00J C00N H00K 107.6 . . ?
C00J C00O C00K 105.70(13) . . ?
C00J C00O H00L 110.6 . . ?
C00K C00O H00L 110.6 . . ?
C00J C00O H00M 110.6 . . ?
C00K C00O H00M 110.6 . . ?
H00L C00O H00M 108.7 . . ?
C00F C00P H00N 109.5 . . ?
C00F C00P H00O 109.5 . . ?
H00N C00P H00O 109.5 . . ?
C00F C00P H00P 109.5 . . ?
H00N C00P H00P 109.5 . . ?
H00O C00P H00P 109.5 . . ?
C00S C00Q C00I 118.32(17) . . ?
C00S C00Q C00X 119.83(16) . . ?
C00I C00Q C00X 121.83(15) . . ?
C00H C00R H00Q 109.5 . . ?
C00H C00R H00R 109.5 . . ?
H00Q C00R H00R 109.5 . . ?
C00H C00R H00S 109.5 . . ?
H00Q C00R H00S 109.5 . . ?
H00R C00R H00S 109.5 . . ?
C00Y C00S C00Q 121.49(17) . . ?
C00Y C00S H00T 119.3 . . ?
C00Q C00S H00T 119.3 . . ?
C00K C00T H00U 109.5 . . ?
C00K C00T H00V 109.5 . . ?
H00U C00T H00V 109.5 . . ?
C00K C00T H00W 109.5 . . ?
H00U C00T H00W 109.5 . . ?
H00V C00T H00W 109.5 . . ?
C00F C00U H00X 109.5 . . ?
C00F C00U H00Y 109.5 . . ?
H00X C00U H00Y 109.5 . . ?
C00F C00U H00Z 109.5 . . ?
H00X C00U H00Z 109.5 . . ?
H00Y C00U H00Z 109.5 . . ?
C00Y C00V C00E 121.95(17) . . ?
C00Y C00V H010 119.0 . . ?
C00E C00V H010 119.0 . . ?
O001 C00W H011 109.5 . . ?
O001 C00W H012 109.5 . . ?
H011 C00W H012 109.5 . . ?
O001 C00W H013 109.5 . . ?
H011 C00W H013 109.5 . . ?
H012 C00W H013 109.5 . . ?
C00Q C00X C017 110.64(16) . . ?
C00Q C00X C015 112.32(16) . . ?
C017 C00X C015 110.79(17) . . ?
C00Q C00X H014 107.6 . . ?
C017 C00X H014 107.6 . . ?
C015 C00X H014 107.6 . . ?
C00S C00Y C00V 119.47(16) . . ?
C00S C00Y H015 120.3 . . ?
C00V C00Y H015 120.3 . . ?
C00G C00Z H016 109.5 . . ?
C00G C00Z H017 109.5 . . ?
H016 C00Z H017 109.5 . . ?
C00G C00Z H018 109.5 . . ?
H016 C00Z H018 109.5 . . ?
H017 C00Z H018 109.5 . . ?
C00H C010 H01A 109.5 . . ?
C00H C010 H01B 109.5 . . ?
H01A C010 H01B 109.5 . . ?
C00H C010 H01C 109.5 . . ?
H01A C010 H01C 109.5 . . ?
H01B C010 H01C 109.5 . . ?
C00N C011 C00M 111.16(14) . . ?
C00N C011 H01D 109.4 . . ?
C00M C011 H01D 109.4 . . ?
C00N C011 H01E 109.4 . . ?
C00M C011 H01E 109.4 . . ?
H01D C011 H01E 108.0 . . ?
C00K C012 H01F 109.5 . . ?
C00K C012 H01G 109.5 . . ?
H01F C012 H01G 109.5 . . ?
C00K C012 H01H 109.5 . . ?
H01F C012 H01H 109.5 . . ?
H01G C012 H01H 109.5 . . ?
C00J C013 H01I 109.5 . . ?
C00J C013 H01J 109.5 . . ?
H01I C013 H01J 109.5 . . ?
C00J C013 H01K 109.5 . . ?
H01I C013 H01K 109.5 . . ?
H01J C013 H01K 109.5 . . ?
C00X C015 H01L 109.5 . . ?
C00X C015 H01M 109.5 . . ?
H01L C015 H01M 109.5 . . ?
C00X C015 H01N 109.5 . . ?
H01L C015 H01N 109.5 . . ?
H01M C015 H01N 109.5 . . ?
C00J C016 H01O 109.5 . . ?
C00J C016 H01P 109.5 . . ?
H01O C016 H01P 109.5 . . ?
C00J C016 H01Q 109.5 . . ?
H01O C016 H01Q 109.5 . . ?
H01P C016 H01Q 109.5 . . ?
C00X C017 H01R 109.5 . . ?
C00X C017 H01S 109.5 . . ?
H01R C017 H01S 109.5 . . ?
C00X C017 H01T 109.5 . . ?
H01R C017 H01T 109.5 . . ?
H01S C017 H01T 109.5 . . ?

loop_
_geom_bond_atom_site_label_1
_geom_bond_atom_site_label_2
_geom_bond_distance
_geom_bond_site_symmetry_2
_geom_bond_publ_flag
O001 C00A 1.369(2) . ?
O001 C00W 1.427(2) . ?
B1 N002 1.401(2) . ?
B1 N003 1.535(2) . ?
B1 C008 1.600(2) . ?
N002 C00F 1.520(2) . ?
N002 C00G 1.5270(19) . ?
N003 N005 1.3565(18) . ?
N003 C009 1.425(2) . ?
N004 C008 1.283(2) . ?
N004 C00J 1.486(2) . ?
N005 N006 1.264(2) . ?
N006 C00I 1.445(2) . ?
C007 C00B 1.386(2) . ?
C007 C009 1.400(2) . ?
C007 H007 0.9500 . ?
C008 C00K 1.543(2) . ?
C009 C00D 1.394(2) . ?
C00A C00C 1.390(2) . ?
C00A C00B 1.396(2) . ?
C00B H00B 0.9500 . ?
C00C C00D 1.391(3) . ?
C00C H00C 0.9500 . ?
C00D H00D 0.9500 . ?
C00E C00V 1.400(2) . ?
C00E C00I 1.412(2) . ?
C00E C00H 1.525(2) . ?
C00F C00U 1.536(2) . ?
C00F C00M 1.540(2) . ?
C00F C00P 1.540(2) . ?
C00G C00L 1.531(2) . ?
C00G C00N 1.533(2) . ?
C00G C00Z 1.534(2) . ?
C00H C010 1.531(2) . ?
C00H C00R 1.535(3) . ?
C00H H00H 1.0000 . ?
C00I C00Q 1.411(2) . ?
C00J C016 1.521(3) . ?
C00J C013 1.527(3) . ?
C00J C00O 1.541(2) . ?
C00K C012 1.532(2) . ?
C00K C00T 1.536(3) . ?
C00K C00O 1.543(2) . ?
C00L H00A 0.9800 . ?
C00L H00E 0.9800 . ?
C00L H00F 0.9800 . ?
C00M C011 1.528(2) . ?
C00M H00G 0.9900 . ?
C00M H00I 0.9900 . ?
C00N C011 1.524(3) . ?
C00N H00J 0.9900 . ?
C00N H00K 0.9900 . ?
C00O H00L 0.9900 . ?
C00O H00M 0.9900 . ?
C00P H00N 0.9800 . ?
C00P H00O 0.9800 . ?
C00P H00P 0.9800 . ?
C00Q C00S 1.400(2) . ?
C00Q C00X 1.523(3) . ?
C00R H00Q 0.9800 . ?
C00R H00R 0.9800 . ?
C00R H00S 0.9800 . ?
C00S C00Y 1.378(3) . ?
C00S H00T 0.9500 . ?
C00T H00U 0.9800 . ?
C00T H00V 0.9800 . ?
C00T H00W 0.9800 . ?
C00U H00X 0.9800 . ?
C00U H00Y 0.9800 . ?
C00U H00Z 0.9800 . ?
C00V C00Y 1.383(3) . ?
C00V H010 0.9500 . ?
C00W H011 0.9800 . ?
C00W H012 0.9800 . ?
C00W H013 0.9800 . ?
C00X C017 1.529(3) . ?
C00X C015 1.533(3) . ?
C00X H014 1.0000 . ?
C00Y H015 0.9500 . ?
C00Z H016 0.9800 . ?
C00Z H017 0.9800 . ?
C00Z H018 0.9800 . ?
C010 H01A 0.9800 . ?
C010 H01B 0.9800 . ?
C010 H01C 0.9800 . ?
C011 H01D 0.9900 . ?
C011 H01E 0.9900 . ?
C012 H01F 0.9800 . ?
C012 H01G 0.9800 . ?
C012 H01H 0.9800 . ?
C013 H01I 0.9800 . ?
C013 H01J 0.9800 . ?
C013 H01K 0.9800 . ?
C015 H01L 0.9800 . ?
C015 H01M 0.9800 . ?
C015 H01N 0.9800 . ?
C016 H01O 0.9800 . ?
C016 H01P 0.9800 . ?
C016 H01Q 0.9800 . ?
C017 H01R 0.9800 . ?
C017 H01S 0.9800 . ?
C017 H01T 0.9800 . ?

loop_
_geom_torsion_atom_site_label_1
_geom_torsion_atom_site_label_2
_geom_torsion_atom_site_label_3
_geom_torsion_atom_site_label_4
_geom_torsion
_geom_torsion_site_symmetry_1
_geom_torsion_site_symmetry_2
_geom_torsion_site_symmetry_3
_geom_torsion_site_symmetry_4
_geom_torsion_publ_flag
N003 B1 N002 C00F -157.67(14) . . . . ?
C008 B1 N002 C00F 31.2(2) . . . . ?
N003 B1 N002 C00G 21.1(2) . . . . ?
C008 B1 N002 C00G -150.05(15) . . . . ?
N002 B1 N003 N005 87.25(18) . . . . ?
C008 B1 N003 N005 -100.72(16) . . . . ?
N002 B1 N003 C009 -111.77(18) . . . . ?
C008 B1 N003 C009 60.25(19) . . . . ?
C009 N003 N005 N006 -165.82(12) . . . . ?
B1 N003 N005 N006 -2.55(19) . . . . ?
N003 N005 N006 C00I -179.73(12) . . . . ?
C00J N004 C008 C00K 3.27(19) . . . . ?
C00J N004 C008 B1 173.76(13) . . . . ?
N002 B1 C008 N004 54.2(2) . . . . ?
N003 B1 C008 N004 -117.56(15) . . . . ?
N002 B1 C008 C00K -137.19(17) . . . . ?
N003 B1 C008 C00K 51.0(2) . . . . ?
C00B C007 C009 C00D 1.1(2) . . . . ?
C00B C007 C009 N003 -179.06(14) . . . . ?
N005 N003 C009 C00D -11.0(2) . . . . ?
B1 N003 C009 C00D -173.09(15) . . . . ?
N005 N003 C009 C007 169.20(13) . . . . ?
B1 N003 C009 C007 7.1(2) . . . . ?
C00W O001 C00A C00C -4.5(2) . . . . ?
C00W O001 C00A C00B 175.94(15) . . . . ?
C009 C007 C00B C00A -0.7(2) . . . . ?
O001 C00A C00B C007 179.44(14) . . . . ?
C00C C00A C00B C007 -0.1(2) . . . . ?
O001 C00A C00C C00D -178.96(16) . . . . ?
C00B C00A C00C C00D 0.6(3) . . . . ?
C00A C00C C00D C009 -0.2(3) . . . . ?
C007 C009 C00D C00C -0.7(2) . . . . ?
N003 C009 C00D C00C 179.51(15) . . . . ?
B1 N002 C00F C00U 28.1(2) . . . . ?
C00G N002 C00F C00U -150.71(14) . . . . ?
B1 N002 C00F C00M 143.52(15) . . . . ?
C00G N002 C00F C00M -35.32(18) . . . . ?
B1 N002 C00F C00P -93.43(18) . . . . ?
C00G N002 C00F C00P 87.73(17) . . . . ?
B1 N002 C00G C00L 44.5(2) . . . . ?
C00F N002 C00G C00L -136.63(14) . . . . ?
B1 N002 C00G C00N 160.91(15) . . . . ?
C00F N002 C00G C00N -20.28(19) . . . . ?
B1 N002 C00G C00Z -77.5(2) . . . . ?
C00F N002 C00G C00Z 101.35(17) . . . . ?
C00V C00E C00H C010 57.1(2) . . . . ?
C00I C00E C00H C010 -120.43(18) . . . . ?
C00V C00E C00H C00R -67.13(19) . . . . ?
C00I C00E C00H C00R 115.34(18) . . . . ?
C00V C00E C00I C00Q -3.2(2) . . . . ?
C00H C00E C00I C00Q 174.31(16) . . . . ?
C00V C00E C00I N006 -179.28(15) . . . . ?
C00H C00E C00I N006 -1.8(3) . . . . ?
N005 N006 C00I C00Q 138.71(15) . . . . ?
N005 N006 C00I C00E -45.0(2) . . . . ?
C008 N004 C00J C016 130.24(16) . . . . ?
C008 N004 C00J C013 -111.62(16) . . . . ?
C008 N004 C00J C00O 9.54(18) . . . . ?
N004 C008 C00K C012 -134.59(16) . . . . ?
B1 C008 C00K C012 56.9(2) . . . . ?
N004 C008 C00K C00T 102.84(16) . . . . ?
B1 C008 C00K C00T -65.7(2) . . . . ?
N004 C008 C00K C00O -14.37(18) . . . . ?
B1 C008 C00K C00O 177.13(15) . . . . ?
N002 C00F C00M C011 61.91(19) . . . . ?
C00U C00F C00M C011 -179.41(15) . . . . ?
C00P C00F C00M C011 -62.3(2) . . . . ?
N002 C00G C00N C011 57.35(19) . . . . ?
C00L C00G C00N C011 176.65(15) . . . . ?
C00Z C00G C00N C011 -65.9(2) . . . . ?
N004 C00J C00O C00K -18.04(18) . . . . ?
C016 C00J C00O C00K -135.18(16) . . . . ?
C013 C00J C00O C00K 99.08(16) . . . . ?
C012 C00K C00O C00J 140.37(16) . . . . ?
C00T C00K C00O C00J -97.84(17) . . . . ?
C008 C00K C00O C00J 18.72(17) . . . . ?
C00E C00I C00Q C00S 4.0(2) . . . . ?
N006 C00I C00Q C00S -179.63(14) . . . . ?
C00E C00I C00Q C00X -174.38(15) . . . . ?
N006 C00I C00Q C00X 2.0(2) . . . . ?
C00I C00Q C00S C00Y -1.8(3) . . . . ?
C00X C00Q C00S C00Y 176.59(17) . . . . ?
C00I C00E C00V C00Y 0.3(3) . . . . ?
C00H C00E C00V C00Y -177.45(17) . . . . ?
C00S C00Q C00X C017 -69.6(2) . . . . ?
C00I C00Q C00X C017 108.71(19) . . . . ?
C00S C00Q C00X C015 54.7(2) . . . . ?
C00I C00Q C00X C015 -126.92(18) . . . . ?
C00Q C00S C00Y C00V -1.1(3) . . . . ?
C00E C00V C00Y C00S 1.9(3) . . . . ?
C00G C00N C011 C00M -32.4(2) . . . . ?
C00F C00M C011 C00N -27.4(2) . . . . ?

loop_
_twin_individual_id
_twin_individual_mass_fraction_refined
_oxdiff_twin_reflns_isolated
_oxdiff_twin_reflns_overlapped
_twin_individual_twin_lattice_type
_twin_individual_twin_matrix_11
_twin_individual_twin_matrix_12
_twin_individual_twin_matrix_13
_twin_individual_twin_matrix_21
_twin_individual_twin_matrix_22
_twin_individual_twin_matrix_23
_twin_individual_twin_matrix_31
_twin_individual_twin_matrix_32
_twin_individual_twin_matrix_33
1 0.8552 33043 3359 ref 1.0000 0.0000 0.0000 0.0000 1.0000 0.0000 0.0000 0.0000 1.0000
2 0.1448 32996 3359 nmt 1.0052 -0.0055 -0.0075 -0.0063 0.9899 0.0367 0.0620 -0.1213 0.9997
